data_7116887
loop_
_publ_author_name
'Wen-Zhen Zhang'
'Tian Xia'
'Xu-Tong Yang'
'Xiao-Bing Lu'

_publ_section_title
;
 Synthesis of oxazolidine-2,4-diones by a tandem phosphorus-mediated
 carboxylative condensation-cyclization reaction using atmospheric carbon
 dioxide
;
_journal_name_full Chem.Commun.
_journal_page_first 6175
_journal_paper_doi 10.1039/C5cc01530H
_journal_volume 51
_journal_year 2015
_chemical_formula_sum 'C16 H12 Cl N O3'
_chemical_formula_weight 301.72
_chemical_name_systematic
; 
 ? 
;
_space_group_IT_number 2
_symmetry_cell_setting triclinic
_symmetry_space_group_name_Hall '-P 1'
_symmetry_space_group_name_H-M 'P -1'
_atom_sites_solution_hydrogens geom
_atom_sites_solution_primary direct
_atom_sites_solution_secondary difmap
_audit_creation_method SHELXL-97
_audit_update_record
;
2015-01-17 deposited with the CCDC.
2015-03-02 downloaded from the CCDC.
;
_cell_angle_alpha 78.123(5)
_cell_angle_beta 81.589(5)
_cell_angle_gamma 61.978(5)
_cell_formula_units_Z 4
_cell_length_a 10.3981(8)
_cell_length_b 10.4368(8)
_cell_length_c 15.4169(12)
_cell_measurement_temperature 296(2)
_cell_volume 1442.9(2)
_computing_cell_refinement 'Bruker SMART'
_computing_data_collection 'Bruker SMART'
_computing_data_reduction 'Bruker SAINT'
_computing_structure_refinement 'SHELXL-97 (Sheldrick, 1997)'
_computing_structure_solution 'SHELXS-97 (Sheldrick, 1990)'
_diffrn_ambient_temperature 296(2)
_diffrn_measured_fraction_theta_full 0.986
_diffrn_measured_fraction_theta_max 0.986
_diffrn_measurement_device_type 'CCD area detector'
_diffrn_measurement_method 'phi and omega scans'
_diffrn_radiation_monochromator graphite
_diffrn_radiation_source 'fine-focus sealed tube'
_diffrn_radiation_type MoK\a
_diffrn_radiation_wavelength 0.71073
_diffrn_reflns_av_R_equivalents 0.0286
_diffrn_reflns_av_sigmaI/netI 0.0480
_diffrn_reflns_limit_h_max 13
_diffrn_reflns_limit_h_min -13
_diffrn_reflns_limit_k_max 13
_diffrn_reflns_limit_k_min -13
_diffrn_reflns_limit_l_max 19
_diffrn_reflns_limit_l_min -13
_diffrn_reflns_number 13130
_diffrn_reflns_theta_full 27.54
_diffrn_reflns_theta_max 27.54
_diffrn_reflns_theta_min 2.22
_exptl_absorpt_coefficient_mu 0.273
_exptl_crystal_colour white
_exptl_crystal_density_diffrn 1.389
_exptl_crystal_density_method 'not measured'
_exptl_crystal_description block
_exptl_crystal_F_000 624
_refine_diff_density_max 0.201
_refine_diff_density_min -0.293
_refine_diff_density_rms 0.038
_refine_ls_extinction_method none
_refine_ls_goodness_of_fit_ref 1.000
_refine_ls_hydrogen_treatment mixed
_refine_ls_matrix_type full
_refine_ls_number_parameters 379
_refine_ls_number_reflns 6559
_refine_ls_number_restraints 0
_refine_ls_restrained_S_all 1.000
_refine_ls_R_factor_all 0.1036
_refine_ls_R_factor_gt 0.0495
_refine_ls_shift/su_max 0.000
_refine_ls_shift/su_mean 0.000
_refine_ls_structure_factor_coef Fsqd
_refine_ls_weighting_details 'calc w=1/[\s^2^(Fo^2^)+(0.0693P)^2^+0.0896P] where P=(Fo^2^+2Fc^2^)/3'
_refine_ls_weighting_scheme calc
_refine_ls_wR_factor_gt 0.1241
_refine_ls_wR_factor_ref 0.1528
_reflns_number_gt 3608
_reflns_number_total 6559
_reflns_threshold_expression >2sigma(I)
_cod_data_source_file c5cc01530h2.cif
_cod_data_source_block 1
_cod_original_cell_volume 1442.95(19)
_cod_original_sg_symbol_H-M P-1
_cod_database_code 7116887

loop_
_symmetry_equiv_pos_as_xyz
'x, y, z'
'-x, -y, -z'

loop_
_atom_site_label
_atom_site_type_symbol
_atom_site_fract_x
_atom_site_fract_y
_atom_site_fract_z
_atom_site_U_iso_or_equiv
_atom_site_adp_type
_atom_site_occupancy
_atom_site_symmetry_multiplicity
_atom_site_calc_flag
_atom_site_refinement_flags
Cl1 Cl 0.14959(12) 0.72810(13) 0.03751(5) 0.1224(4) Uani 1 1 d .
Cl2 Cl -0.30639(11) 0.92161(12) 0.03488(5) 0.1232(4) Uani 1 1 d .
O5 O -0.71511(17) 1.00401(17) 0.43588(10) 0.0602(4) Uani 1 1 d .
O4 O -0.36026(17) 0.54885(17) 0.53281(11) 0.0588(4) Uani 1 1 d .
N2 N -0.53320(18) 0.76530(19) 0.46102(11) 0.0443(4) Uani 1 1 d .
O1 O 0.18761(17) 0.75601(18) 0.55337(10) 0.0580(4) Uani 1 1 d .
N1 N 0.00661(18) 0.76721(18) 0.47752(11) 0.0421(4) Uani 1 1 d .
C4 C 0.0298(2) 0.6226(2) 0.70203(13) 0.0440(5) Uani 1 1 d .
C3 C 0.0661(2) 0.6007(2) 0.60675(13) 0.0438(5) Uani 1 1 d .
H3A H 0.1491 0.5038 0.6033 0.053 Uiso 1 1 calc R
C11 C 0.0329(2) 0.8404(2) 0.31435(14) 0.0459(5) Uani 1 1 d .
C19 C -0.4645(2) 0.7802(2) 0.59200(14) 0.0467(5) Uani 1 1 d .
H19A H -0.3780 0.7965 0.5863 0.056 Uiso 1 1 calc R
C20 C -0.4940(2) 0.7334(2) 0.68829(14) 0.0494(5) Uani 1 1 d .
C10 C -0.0062(3) 0.8854(2) 0.40508(14) 0.0520(6) Uani 1 1 d .
H10A H 0.0566 0.9258 0.4148 0.062 Uiso 1 1 calc R
H10B H -0.1058 0.9628 0.4064 0.062 Uiso 1 1 calc R
C16 C 0.1215(3) 0.6981(3) 0.30093(15) 0.0577(6) Uani 1 1 d .
H16A H 0.1578 0.6242 0.3493 0.069 Uiso 1 1 calc R
C27 C -0.4913(2) 0.7755(2) 0.29706(14) 0.0489(5) Uani 1 1 d .
C30 C -0.3802(3) 0.8666(3) 0.13559(17) 0.0747(8) Uani 1 1 d .
C26 C -0.5484(3) 0.7171(3) 0.38346(15) 0.0565(6) Uani 1 1 d .
H26A H -0.6510 0.7466 0.3790 0.068 Uiso 1 1 calc R
H26B H -0.4975 0.6105 0.3918 0.068 Uiso 1 1 calc R
C5 C -0.0647(3) 0.7578(3) 0.72568(16) 0.0608(6) Uani 1 1 d .
H5A H -0.1053 0.8392 0.6819 0.073 Uiso 1 1 calc R
C32 C -0.4091(2) 0.8482(3) 0.29276(15) 0.0551(6) Uani 1 1 d .
H32A H -0.3900 0.8662 0.3449 0.066 Uiso 1 1 calc R
C14 C 0.1042(3) 0.7720(4) 0.14442(16) 0.0693(7) Uani 1 1 d .
C15 C 0.1573(3) 0.6640(3) 0.21571(17) 0.0700(7) Uani 1 1 d .
H15A H 0.2176 0.5674 0.2070 0.084 Uiso 1 1 calc R
C31 C -0.3540(3) 0.8952(3) 0.21240(17) 0.0659(7) Uani 1 1 d .
H31A H -0.2997 0.9456 0.2104 0.079 Uiso 1 1 calc R
C21 C -0.5966(3) 0.6835(3) 0.71638(17) 0.0709(8) Uani 1 1 d .
H21A H -0.6479 0.6751 0.6750 0.085 Uiso 1 1 calc R
C12 C -0.0196(3) 0.9473(3) 0.24143(17) 0.0699(7) Uani 1 1 d .
H12A H -0.0808 1.0440 0.2497 0.084 Uiso 1 1 calc R
C13 C 0.0169(4) 0.9138(4) 0.15662(18) 0.0818(9) Uani 1 1 d .
H13A H -0.0179 0.9874 0.1080 0.098 Uiso 1 1 calc R
C25 C -0.4186(3) 0.7439(3) 0.75071(17) 0.0695(7) Uani 1 1 d .
H25A H -0.3488 0.7772 0.7324 0.083 Uiso 1 1 calc R
C6 C -0.0994(3) 0.7732(3) 0.81418(17) 0.0757(8) Uani 1 1 d .
H6A H -0.1633 0.8648 0.8298 0.091 Uiso 1 1 calc R
C9 C 0.0886(3) 0.5036(3) 0.76780(17) 0.0765(8) Uani 1 1 d .
H9A H 0.1523 0.4115 0.7529 0.092 Uiso 1 1 calc R
C29 C -0.4624(4) 0.7964(4) 0.13791(19) 0.0888(9) Uani 1 1 d .
H29A H -0.4810 0.7788 0.0855 0.107 Uiso 1 1 calc R
C28 C -0.5187(3) 0.7509(3) 0.21865(18) 0.0771(8) Uani 1 1 d .
H28A H -0.5755 0.7033 0.2200 0.093 Uiso 1 1 calc R
C7 C -0.0404(4) 0.6546(4) 0.87856(18) 0.0854(9) Uani 1 1 d .
H7A H -0.0643 0.6654 0.9380 0.102 Uiso 1 1 calc R
C23 C -0.5462(4) 0.6568(4) 0.8672(2) 0.0949(11) Uani 1 1 d .
H23A H -0.5639 0.6304 0.9275 0.114 Uiso 1 1 calc R
C24 C -0.4456(4) 0.7055(4) 0.8404(2) 0.0932(10) Uani 1 1 d .
H24A H -0.3943 0.7133 0.8820 0.112 Uiso 1 1 calc R
C8 C 0.0532(4) 0.5209(4) 0.85627(19) 0.1045(12) Uani 1 1 d .
H8A H 0.0937 0.4404 0.9005 0.125 Uiso 1 1 calc R
C22 C -0.6235(3) 0.6459(4) 0.8059(2) 0.0923(10) Uani 1 1 d .
H22A H -0.6936 0.6132 0.8250 0.111 Uiso 1 1 calc R
O3 O -0.05876(16) 0.60951(16) 0.56805(9) 0.0480(4) Uani 1 1 d .
O6 O -0.58689(16) 0.91768(15) 0.55752(10) 0.0516(4) Uani 1 1 d .
O2 O -0.18211(16) 0.73075(17) 0.44545(10) 0.0549(4) Uani 1 1 d .
C17 C -0.6211(2) 0.9052(2) 0.48009(15) 0.0482(5) Uani 1 1 d .
C1 C -0.0877(2) 0.7047(2) 0.49172(14) 0.0434(5) Uani 1 1 d .
C18 C -0.4421(2) 0.6785(2) 0.52801(14) 0.0450(5) Uani 1 1 d .
C2 C 0.0989(2) 0.7163(2) 0.54513(14) 0.0447(5) Uani 1 1 d .

loop_
_atom_site_aniso_label
_atom_site_aniso_U_11
_atom_site_aniso_U_22
_atom_site_aniso_U_33
_atom_site_aniso_U_23
_atom_site_aniso_U_13
_atom_site_aniso_U_12
Cl1 0.1525(9) 0.1688(10) 0.0466(4) -0.0328(5) 0.0154(5) -0.0732(8)
Cl2 0.1271(8) 0.1443(9) 0.0572(5) 0.0104(5) 0.0225(5) -0.0462(7)
O5 0.0567(10) 0.0502(10) 0.0569(10) -0.0002(8) -0.0025(8) -0.0139(8)
O4 0.0595(10) 0.0370(9) 0.0669(11) -0.0052(8) 0.0049(8) -0.0147(8)
N2 0.0474(10) 0.0393(10) 0.0441(10) -0.0082(8) 0.0054(8) -0.0197(9)
O1 0.0596(10) 0.0758(11) 0.0574(10) -0.0173(9) 0.0025(8) -0.0449(9)
N1 0.0462(10) 0.0447(10) 0.0382(9) -0.0091(8) 0.0031(8) -0.0234(9)
C4 0.0486(12) 0.0464(13) 0.0387(11) -0.0042(10) -0.0018(9) -0.0240(11)
C3 0.0471(12) 0.0413(12) 0.0442(12) -0.0113(10) 0.0002(9) -0.0199(10)
C11 0.0482(12) 0.0467(13) 0.0419(12) -0.0034(10) 0.0008(9) -0.0232(11)
C19 0.0453(12) 0.0414(12) 0.0505(13) -0.0075(10) 0.0039(10) -0.0190(10)
C20 0.0478(12) 0.0449(13) 0.0464(13) -0.0078(10) 0.0019(10) -0.0147(11)
C10 0.0598(14) 0.0431(13) 0.0491(13) -0.0058(11) 0.0039(11) -0.0225(11)
C16 0.0627(15) 0.0523(15) 0.0445(13) -0.0066(11) -0.0006(11) -0.0159(13)
C27 0.0507(13) 0.0450(12) 0.0463(13) -0.0075(10) -0.0036(10) -0.0176(11)
C30 0.0783(19) 0.0755(19) 0.0440(15) 0.0038(13) 0.0028(13) -0.0205(16)
C26 0.0670(15) 0.0599(15) 0.0538(14) -0.0138(12) 0.0031(12) -0.0379(13)
C5 0.0801(17) 0.0515(15) 0.0454(13) -0.0093(11) 0.0000(12) -0.0257(14)
C32 0.0602(14) 0.0590(15) 0.0457(13) -0.0060(11) -0.0013(11) -0.0282(13)
C14 0.0793(18) 0.096(2) 0.0400(14) -0.0141(14) 0.0042(12) -0.0460(18)
C15 0.0755(17) 0.0698(18) 0.0538(15) -0.0207(14) 0.0054(13) -0.0223(15)
C31 0.0639(16) 0.0662(17) 0.0593(16) -0.0013(13) 0.0057(13) -0.0286(14)
C21 0.0714(17) 0.090(2) 0.0544(15) 0.0030(14) 0.0002(12) -0.0460(16)
C12 0.0854(19) 0.0534(15) 0.0595(17) 0.0028(13) -0.0043(14) -0.0268(15)
C13 0.106(2) 0.085(2) 0.0446(16) 0.0108(15) -0.0080(15) -0.043(2)
C25 0.0689(17) 0.0797(19) 0.0621(17) -0.0171(15) -0.0047(13) -0.0330(15)
C6 0.100(2) 0.081(2) 0.0521(16) -0.0283(15) 0.0134(15) -0.0449(18)
C9 0.0796(19) 0.0608(17) 0.0580(16) 0.0092(14) 0.0041(13) -0.0160(15)
C29 0.116(3) 0.109(3) 0.0469(16) -0.0183(16) -0.0097(16) -0.051(2)
C28 0.097(2) 0.093(2) 0.0581(17) -0.0164(15) -0.0066(15) -0.0542(19)
C7 0.099(2) 0.125(3) 0.0381(15) -0.0137(18) 0.0088(15) -0.058(2)
C23 0.096(2) 0.099(3) 0.0496(17) 0.0008(17) 0.0099(17) -0.021(2)
C24 0.098(2) 0.111(3) 0.0543(18) -0.0185(18) -0.0108(17) -0.030(2)
C8 0.109(3) 0.114(3) 0.0442(17) 0.0216(18) -0.0006(16) -0.028(2)
C22 0.084(2) 0.113(3) 0.071(2) 0.0057(19) 0.0145(17) -0.051(2)
O3 0.0582(9) 0.0544(9) 0.0422(8) -0.0085(7) 0.0004(7) -0.0350(8)
O6 0.0592(9) 0.0368(8) 0.0489(9) -0.0061(7) 0.0006(7) -0.0151(7)
O2 0.0521(9) 0.0613(10) 0.0559(10) -0.0137(8) -0.0063(8) -0.0268(8)
C17 0.0462(12) 0.0431(13) 0.0493(14) -0.0047(11) 0.0067(11) -0.0191(11)
C1 0.0469(12) 0.0444(12) 0.0421(12) -0.0164(10) 0.0044(10) -0.0213(11)
C18 0.0431(12) 0.0417(13) 0.0467(12) -0.0030(10) 0.0064(10) -0.0205(11)
C2 0.0465(12) 0.0473(12) 0.0433(12) -0.0190(10) 0.0092(10) -0.0224(11)

loop_
_atom_type_symbol
_atom_type_description
_atom_type_scat_dispersion_real
_atom_type_scat_dispersion_imag
_atom_type_scat_source
C C 0.0033 0.0016 'International Tables Vol C Tables 4.2.6.8 and 6.1.1.4'
H H 0.0000 0.0000 'International Tables Vol C Tables 4.2.6.8 and 6.1.1.4'
N N 0.0061 0.0033 'International Tables Vol C Tables 4.2.6.8 and 6.1.1.4'
O O 0.0106 0.0060 'International Tables Vol C Tables 4.2.6.8 and 6.1.1.4'
Cl Cl 0.1484 0.1585 'International Tables Vol C Tables 4.2.6.8 and 6.1.1.4'

loop_
_geom_angle_atom_site_label_1
_geom_angle_atom_site_label_2
_geom_angle_atom_site_label_3
_geom_angle
C18 N2 C17 111.35(19)
C18 N2 C26 125.84(19)
C17 N2 C26 122.57(19)
C2 N1 C1 111.61(17)
C2 N1 C10 125.29(18)
C1 N1 C10 122.66(18)
C9 C4 C5 118.9(2)
C9 C4 C3 119.3(2)
C5 C4 C3 121.7(2)
O3 C3 C4 110.47(16)
O3 C3 C2 103.09(16)
C4 C3 C2 115.61(17)
C16 C11 C12 118.5(2)
C16 C11 C10 122.9(2)
C12 C11 C10 118.6(2)
O6 C19 C20 110.77(16)
O6 C19 C18 103.46(17)
C20 C19 C18 117.59(18)
C21 C20 C25 119.0(2)
C21 C20 C19 122.0(2)
C25 C20 C19 119.1(2)
N1 C10 C11 114.53(18)
C11 C16 C15 120.3(2)
C32 C27 C28 118.2(2)
C32 C27 C26 123.0(2)
C28 C27 C26 118.7(2)
C29 C30 C31 120.6(2)
C29 C30 Cl2 120.3(2)
C31 C30 Cl2 119.1(3)
N2 C26 C27 115.01(18)
C4 C5 C6 120.2(2)
C27 C32 C31 121.2(2)
C13 C14 C15 120.3(2)
C13 C14 Cl1 119.9(2)
C15 C14 Cl1 119.8(2)
C14 C15 C16 120.1(3)
C30 C31 C32 119.4(3)
C20 C21 C22 120.0(3)
C11 C12 C13 121.2(3)
C14 C13 C12 119.5(3)
C20 C25 C24 120.8(3)
C7 C6 C5 120.2(3)
C4 C9 C8 120.1(3)
C30 C29 C28 119.8(3)
C27 C28 C29 120.7(3)
C8 C7 C6 120.2(3)
C24 C23 C22 120.4(3)
C23 C24 C25 119.8(3)
C7 C8 C9 120.3(3)
C21 C22 C23 120.0(3)
C1 O3 C3 109.94(15)
C17 O6 C19 109.38(16)
O5 C17 O6 123.4(2)
O5 C17 N2 126.8(2)
O6 C17 N2 109.81(19)
O2 C1 O3 124.09(19)
O2 C1 N1 126.6(2)
O3 C1 N1 109.29(18)
O4 C18 N2 126.4(2)
O4 C18 C19 128.2(2)
N2 C18 C19 105.44(18)
O1 C2 N1 126.7(2)
O1 C2 C3 127.5(2)
N1 C2 C3 105.79(17)

loop_
_geom_bond_atom_site_label_1
_geom_bond_atom_site_label_2
_geom_bond_distance
Cl1 C14 1.740(3)
Cl2 C30 1.740(3)
O5 C17 1.201(2)
O4 C18 1.207(2)
N2 C18 1.371(3)
N2 C17 1.378(3)
N2 C26 1.444(3)
O1 C2 1.206(2)
N1 C2 1.369(3)
N1 C1 1.384(3)
N1 C10 1.452(3)
C4 C9 1.376(3)
C4 C5 1.377(3)
C4 C3 1.499(3)
C3 O3 1.463(2)
C3 C2 1.514(3)
C11 C16 1.372(3)
C11 C12 1.378(3)
C11 C10 1.506(3)
C19 O6 1.459(2)
C19 C20 1.498(3)
C19 C18 1.511(3)
C20 C21 1.375(3)
C20 C25 1.377(3)
C16 C15 1.384(3)
C27 C32 1.372(3)
C27 C28 1.380(3)
C27 C26 1.508(3)
C30 C29 1.355(4)
C30 C31 1.372(4)
C5 C6 1.382(3)
C32 C31 1.382(3)
C14 C13 1.361(4)
C14 C15 1.366(4)
C21 C22 1.380(4)
C12 C13 1.377(4)
C25 C24 1.384(4)
C6 C7 1.361(4)
C9 C8 1.386(4)
C29 C28 1.387(4)
C7 C8 1.355(5)
C23 C24 1.345(4)
C23 C22 1.379(5)
O3 C1 1.343(2)
O6 C17 1.341(3)
O2 C1 1.192(2)
